data_4032900
loop_
_publ_author_name
'Iwamoto, Hiroaki'
'Ozawa, Yu'
'Kubota, Koji'
'Ito, Hajime'

_publ_section_title
;
 Copper(I)-Catalyzed Regio- and Stereoselective Intramolecular
 Alkylboration of Propargyl Ethers and Amines.
;
_journal_issue 19
_journal_name_full 'The Journal of organic chemistry'
_journal_page_first 10563
_journal_page_last 10573
_journal_paper_doi 10.1021/acs.joc.7b02071
_journal_volume 82
_journal_year 2017
_chemical_formula_moiety 'C35 H42 B N O5'
_chemical_formula_sum 'C35 H42 B N O5'
_chemical_formula_weight 567.53
_space_group_crystal_system triclinic
_space_group_IT_number 2
_space_group_name_Hall '-P 1'
_space_group_name_H-M_alt 'P -1'
_symmetry_space_group_name_Hall '-P 1'
_symmetry_space_group_name_H-M 'P -1'
_atom_sites_solution_hydrogens geom
_atom_sites_solution_primary direct
_atom_sites_solution_secondary difmap
_cell_angle_alpha 92.859(4)
_cell_angle_beta 106.099(3)
_cell_angle_gamma 90.084(4)
_cell_formula_units_Z 2
_cell_length_a 9.018(2)
_cell_length_b 12.803(3)
_cell_length_c 13.586(3)
_cell_measurement_reflns_used 4924
_cell_measurement_temperature 123
_cell_measurement_theta_max 27.47
_cell_measurement_theta_min 3.13
_cell_volume 1505.0(6)
_computing_cell_refinement 'RAPID AUTO'
_computing_data_collection 'RAPID AUTO (Rigaku, ????)'
_computing_data_reduction 'RAPID AUTO'
_computing_molecular_graphics 'CrystalStructure 4.1'
_computing_publication_material 'CrystalStructure 4.1 (Rigaku, 2014)'
_computing_structure_refinement 'SHELXL2013 (Sheldrick, 2008)'
_computing_structure_solution 'Il Milione (Burla, et al., 2007)'
_diffrn_ambient_temperature 123
_diffrn_detector_area_resol_mean 10.000
_diffrn_measured_fraction_theta_full 0.995
_diffrn_measured_fraction_theta_max 0.984
_diffrn_measurement_device_type 'Rigaku R-AXIS RAPID'
_diffrn_measurement_method \w
_diffrn_radiation_type 'Mo K\a'
_diffrn_radiation_wavelength 0.71075
_diffrn_reflns_av_R_equivalents 0.0531
_diffrn_reflns_Laue_measured_fraction_full 0.995
_diffrn_reflns_Laue_measured_fraction_max 0.984
_diffrn_reflns_limit_h_max 11
_diffrn_reflns_limit_h_min -11
_diffrn_reflns_limit_k_max 15
_diffrn_reflns_limit_k_min -16
_diffrn_reflns_limit_l_max 17
_diffrn_reflns_limit_l_min -17
_diffrn_reflns_number 14687
_diffrn_reflns_point_group_measured_fraction_full 0.995
_diffrn_reflns_point_group_measured_fraction_max 0.984
_diffrn_reflns_theta_full 25.242
_diffrn_reflns_theta_max 27.473
_diffrn_reflns_theta_min 3.126
_diffrn_standards_number 0
_exptl_absorpt_coefficient_mu 0.082
_exptl_absorpt_correction_T_max 0.990
_exptl_absorpt_correction_T_min 0.590
_exptl_absorpt_correction_type multi-scan
_exptl_absorpt_process_details 'ABSCOR (Rigaku, 1995)'
_exptl_crystal_colour colorless
_exptl_crystal_density_diffrn 1.252
_exptl_crystal_density_method 'not measured'
_exptl_crystal_description block
_exptl_crystal_F_000 608.00
_exptl_crystal_size_max 0.255
_exptl_crystal_size_mid 0.127
_exptl_crystal_size_min 0.122
_refine_diff_density_max 0.36
_refine_diff_density_min -0.37
_refine_ls_extinction_method none
_refine_ls_goodness_of_fit_ref 1.078
_refine_ls_hydrogen_treatment constr
_refine_ls_number_parameters 379
_refine_ls_number_reflns 6800
_refine_ls_number_restraints 0
_refine_ls_R_factor_all 0.1278
_refine_ls_R_factor_gt 0.0529
_refine_ls_shift/su_max 0.000
_refine_ls_structure_factor_coef Fsqd
_refine_ls_weighting_details 'w = 1/[\s^2^(Fo^2^)+(0.0381P)^2^+1.4710P] where P=(Fo^2^+2Fc^2^)/3'
_refine_ls_weighting_scheme calc
_refine_ls_wR_factor_gt 0.1085
_refine_ls_wR_factor_ref 0.1629
_reflns_number_gt 3585
_reflns_number_total 6800
_reflns_threshold_expression F^2^>2.0\s(F^2^)
_cod_data_source_file jo7b02071_si_002.cif
_cod_data_source_block OZW-248-1
_cod_depositor_comments 'Adding full bibliography for 4032900.cif.'
_cod_original_cell_volume 1505.1(6)
_cod_database_code 4032900

loop_
_space_group_symop_id
_space_group_symop_operation_xyz
1 +X,+Y,+Z
2 -X,-Y,-Z

loop_
_atom_site_label
_atom_site_type_symbol
_atom_site_fract_x
_atom_site_fract_y
_atom_site_fract_z
_atom_site_U_iso_or_equiv
_atom_site_adp_type
_atom_site_occupancy
_atom_site_site_symmetry_order
_atom_site_calc_flag
_atom_site_refinement_flags_posn
_atom_site_refinement_flags_adp
O1 O 0.9458(2) 0.32287(14) 0.57768(14) 0.0307(4) Uani 1 1 d . .
O2 O 1.1874(2) 0.23972(14) 0.97594(14) 0.0342(5) Uani 1 1 d . .
O3 O 0.9925(2) 0.14727(14) 0.58073(14) 0.0310(4) Uani 1 1 d . .
O4 O 0.4772(2) 0.38452(16) 0.78273(18) 0.0464(6) Uani 1 1 d . .
O27 O 0.9642(3) 0.51648(16) 0.8466(2) 0.0604(7) Uani 1 1 d . .
N5 N 0.7089(2) 0.46642(17) 0.79359(17) 0.0292(5) Uani 1 1 d . .
C2 C 0.7421(3) 0.1883(2) 0.7204(2) 0.0274(6) Uani 1 1 d . .
C3 C 0.9841(3) 0.2712(2) 0.8278(2) 0.0278(6) Uani 1 1 d . .
C4 C 0.6871(3) 0.1920(2) 0.8166(2) 0.0274(6) Uani 1 1 d . .
H4 H 0.7539 0.1431 0.8642 0.033 Uiso 1 1 calc R U
C6 C 1.2203(3) -0.0925(2) 0.9111(2) 0.0307(6) Uani 1 1 d . .
C7 C 0.8820(3) 0.2273(2) 0.7241(2) 0.0268(6) Uani 1 1 d . .
C8 C 1.1025(3) 0.0858(2) 0.8602(2) 0.0323(6) Uani 1 1 d . .
H8A H 1.0096 0.0483 0.8165 0.039 Uiso 1 1 calc R U
H8B H 1.1708 0.1014 0.8168 0.039 Uiso 1 1 calc R U
C9 C 0.6489(3) 0.5581(2) 0.7400(2) 0.0311(6) Uani 1 1 d . .
C10 C 0.6273(3) 0.1418(2) 0.6254(2) 0.0313(6) Uani 1 1 d . .
H10A H 0.6780 0.1314 0.5698 0.038 Uiso 1 1 calc R U
H10B H 0.5413 0.1908 0.6024 0.038 Uiso 1 1 calc R U
C11 C 0.5371(3) 0.5474(2) 0.6467(2) 0.0363(7) Uani 1 1 d . .
H11 H 0.4990 0.4799 0.6186 0.044 Uiso 1 1 calc R U
C12 C 0.6174(3) 0.3846(2) 0.8101(2) 0.0320(6) Uani 1 1 d . .
C13 C 1.1326(3) 0.3239(2) 0.8197(2) 0.0324(6) Uani 1 1 d . .
H13A H 1.1793 0.2826 0.7728 0.039 Uiso 1 1 calc R U
H13B H 1.1124 0.3954 0.7949 0.039 Uiso 1 1 calc R U
C14 C 0.5217(3) 0.1507(2) 0.7953(2) 0.0335(6) Uani 1 1 d . .
H14A H 0.4499 0.1975 0.7496 0.040 Uiso 1 1 calc R U
H14B H 0.4929 0.1491 0.8604 0.040 Uiso 1 1 calc R U
C15 C 1.0553(3) 0.1876(2) 0.9053(2) 0.0298(6) Uani 1 1 d . .
H15 H 0.9794 0.1706 0.9438 0.036 Uiso 1 1 calc R U
C16 C 1.0117(3) 0.1807(2) 0.4829(2) 0.0301(6) Uani 1 1 d . .
C17 C 1.1996(4) 0.3350(2) 0.5555(2) 0.0403(7) Uani 1 1 d . .
H17A H 1.2632 0.3218 0.5085 0.048 Uiso 1 1 calc R U
H17B H 1.2029 0.4098 0.5752 0.048 Uiso 1 1 calc R U
H17C H 1.2394 0.2953 0.6170 0.048 Uiso 1 1 calc R U
C18 C 1.1038(4) -0.1676(2) 0.8779(2) 0.0378(7) Uani 1 1 d . .
H18 H 1.0003 -0.1492 0.8736 0.045 Uiso 1 1 calc R U
C19 C 0.5635(3) 0.0368(2) 0.6465(2) 0.0366(7) Uani 1 1 d . .
H19A H 0.6445 -0.0164 0.6525 0.044 Uiso 1 1 calc R U
H19B H 0.4755 0.0147 0.5872 0.044 Uiso 1 1 calc R U
C20 C 0.7208(3) 0.3024(2) 0.8696(2) 0.0299(6) Uani 1 1 d . .
H20 H 0.7037 0.3008 0.9392 0.036 Uiso 1 1 calc R U
C21 C 0.7038(3) 0.6563(2) 0.7826(2) 0.0344(7) Uani 1 1 d . .
H21 H 0.7780 0.6635 0.8477 0.041 Uiso 1 1 calc R U
C22 C 1.2365(3) 0.3271(2) 0.9288(2) 0.0362(7) Uani 1 1 d . .
H22A H 1.3459 0.3202 0.9292 0.043 Uiso 1 1 calc R U
H22B H 1.2246 0.3938 0.9658 0.043 Uiso 1 1 calc R U
C23 C 0.5387(4) 0.7341(2) 0.6353(2) 0.0397(7) Uani 1 1 d . .
H23 H 0.5022 0.7946 0.5988 0.048 Uiso 1 1 calc R U
C24 C 0.8862(3) 0.3438(2) 0.8819(2) 0.0299(6) Uani 1 1 d . .
H24 H 0.9411 0.3515 0.9567 0.036 Uiso 1 1 calc R U
C25 C 0.9687(4) 0.3639(2) 0.4094(2) 0.0387(7) Uani 1 1 d . .
H25A H 1.0271 0.3496 0.3593 0.046 Uiso 1 1 calc R U
H25B H 0.8601 0.3443 0.3785 0.046 Uiso 1 1 calc R U
H25C H 0.9768 0.4386 0.4299 0.046 Uiso 1 1 calc R U
C26 C 0.6486(4) 0.7435(2) 0.7285(2) 0.0382(7) Uani 1 1 d . .
H26 H 0.6873 0.8110 0.7563 0.046 Uiso 1 1 calc R U
C28 C 1.1866(4) 0.0168(2) 0.9456(2) 0.0417(7) Uani 1 1 d . .
H28A H 1.2856 0.0517 0.9831 0.050 Uiso 1 1 calc R U
H28B H 1.1239 0.0114 0.9945 0.050 Uiso 1 1 calc R U
C29 C 1.3685(4) -0.1209(2) 0.9140(2) 0.0384(7) Uani 1 1 d . .
H29 H 1.4496 -0.0702 0.9351 0.046 Uiso 1 1 calc R U
C30 C 0.5094(4) 0.0403(2) 0.7445(2) 0.0393(7) Uani 1 1 d . .
H30A H 0.4008 0.0153 0.7271 0.047 Uiso 1 1 calc R U
H30B H 0.5729 -0.0076 0.7937 0.047 Uiso 1 1 calc R U
C31 C 0.8653(4) 0.1473(2) 0.4005(2) 0.0393(7) Uani 1 1 d . .
H31A H 0.8730 0.1681 0.3336 0.047 Uiso 1 1 calc R U
H31B H 0.8523 0.0711 0.3988 0.047 Uiso 1 1 calc R U
H31C H 0.7763 0.1810 0.4159 0.047 Uiso 1 1 calc R U
C32 C 0.4814(4) 0.6359(2) 0.5947(2) 0.0415(7) Uani 1 1 d . .
H32 H 0.4037 0.6293 0.5310 0.050 Uiso 1 1 calc R U
C33 C 1.1490(4) 0.1245(2) 0.4621(3) 0.0425(8) Uani 1 1 d . .
H33A H 1.1633 0.1460 0.3971 0.051 Uiso 1 1 calc R U
H33B H 1.2421 0.1424 0.5179 0.051 Uiso 1 1 calc R U
H33C H 1.1303 0.0488 0.4580 0.051 Uiso 1 1 calc R U
C34 C 0.8637(3) 0.4512(2) 0.8399(2) 0.0361(7) Uani 1 1 d . .
C35 C 1.4018(4) -0.2226(3) 0.8865(3) 0.0538(10) Uani 1 1 d . .
H35 H 1.5048 -0.2411 0.8895 0.065 Uiso 1 1 calc R U
C36 C 1.1359(5) -0.2682(3) 0.8512(2) 0.0500(9) Uani 1 1 d . .
H36 H 1.0548 -0.3188 0.8300 0.060 Uiso 1 1 calc R U
C37 C 1.0341(3) 0.3009(2) 0.5028(2) 0.0305(6) Uani 1 1 d . .
C38 C 1.2842(5) -0.2961(3) 0.8549(3) 0.0584(11) Uani 1 1 d . .
H38 H 1.3056 -0.3657 0.8358 0.070 Uiso 1 1 calc R U
B39 B 0.9408(3) 0.2317(2) 0.6265(2) 0.0274(7) Uani 1 1 d . .

loop_
_atom_site_aniso_label
_atom_site_aniso_U_11
_atom_site_aniso_U_22
_atom_site_aniso_U_33
_atom_site_aniso_U_23
_atom_site_aniso_U_13
_atom_site_aniso_U_12
O1 0.0316(11) 0.0342(10) 0.0288(11) 0.0054(8) 0.0117(8) 0.0025(8)
O2 0.0304(11) 0.0386(11) 0.0280(11) 0.0032(8) -0.0012(8) -0.0032(8)
O3 0.0312(11) 0.0343(10) 0.0300(11) 0.0040(8) 0.0120(9) 0.0017(8)
O4 0.0252(12) 0.0475(13) 0.0672(16) 0.0131(11) 0.0122(11) 0.0024(9)
O27 0.0290(13) 0.0341(12) 0.112(2) 0.0127(12) 0.0079(13) -0.0048(9)
N5 0.0195(12) 0.0321(12) 0.0352(14) 0.0058(9) 0.0058(10) 0.0031(9)
C2 0.0243(14) 0.0280(14) 0.0285(15) 0.0041(10) 0.0046(11) 0.0011(10)
C3 0.0222(14) 0.0341(15) 0.0252(14) 0.0033(10) 0.0029(11) 0.0020(11)
C4 0.0249(14) 0.0321(14) 0.0247(14) 0.0048(10) 0.0056(11) 0.0018(11)
C6 0.0265(15) 0.0364(15) 0.0280(15) 0.0053(11) 0.0049(12) 0.0041(11)
C7 0.0216(14) 0.0306(14) 0.0269(14) 0.0058(10) 0.0039(11) 0.0016(10)
C8 0.0288(15) 0.0368(16) 0.0308(16) 0.0060(11) 0.0065(12) 0.0042(11)
C9 0.0253(15) 0.0331(15) 0.0364(17) 0.0052(11) 0.0106(12) 0.0032(11)
C10 0.0235(15) 0.0398(16) 0.0297(15) 0.0033(11) 0.0057(12) -0.0022(11)
C11 0.0336(17) 0.0419(17) 0.0336(17) 0.0038(12) 0.0091(13) 0.0041(12)
C12 0.0233(15) 0.0401(16) 0.0340(16) 0.0018(12) 0.0105(12) 0.0004(11)
C13 0.0243(15) 0.0420(16) 0.0292(15) 0.0034(11) 0.0044(12) -0.0030(11)
C14 0.0274(15) 0.0419(16) 0.0323(16) 0.0018(12) 0.0099(12) -0.0048(12)
C15 0.0244(15) 0.0370(15) 0.0262(15) 0.0019(11) 0.0042(11) -0.0010(11)
C16 0.0297(16) 0.0325(15) 0.0309(16) 0.0024(11) 0.0129(12) 0.0003(11)
C17 0.0365(18) 0.0485(18) 0.0390(18) 0.0002(13) 0.0162(14) -0.0078(14)
C18 0.0329(17) 0.0506(19) 0.0295(16) 0.0042(13) 0.0078(13) -0.0075(13)
C19 0.0324(17) 0.0391(16) 0.0388(18) 0.0004(12) 0.0109(14) -0.0028(12)
C20 0.0260(15) 0.0353(15) 0.0295(15) 0.0041(11) 0.0091(12) 0.0012(11)
C21 0.0262(15) 0.0377(16) 0.0401(17) 0.0033(12) 0.0103(13) 0.0055(12)
C22 0.0263(16) 0.0431(17) 0.0373(17) 0.0026(13) 0.0054(13) -0.0053(12)
C23 0.0400(18) 0.0411(17) 0.0442(19) 0.0120(13) 0.0206(15) 0.0084(13)
C24 0.0267(15) 0.0338(15) 0.0272(15) 0.0033(11) 0.0039(12) -0.0006(11)
C25 0.0441(19) 0.0422(17) 0.0313(17) 0.0053(12) 0.0126(14) 0.0003(13)
C26 0.0367(18) 0.0355(16) 0.0452(19) 0.0066(13) 0.0151(15) 0.0052(12)
C28 0.0444(19) 0.0427(18) 0.0329(17) 0.0036(13) 0.0019(14) 0.0121(14)
C29 0.0315(17) 0.0523(19) 0.0305(16) 0.0069(13) 0.0061(13) -0.0005(13)
C30 0.0405(18) 0.0383(17) 0.0408(18) 0.0029(13) 0.0141(14) -0.0096(13)
C31 0.0394(18) 0.0460(18) 0.0327(17) 0.0022(13) 0.0104(14) -0.0072(13)
C32 0.0332(17) 0.058(2) 0.0337(18) 0.0114(14) 0.0082(14) 0.0076(14)
C33 0.0425(19) 0.0443(18) 0.048(2) 0.0051(14) 0.0237(16) 0.0058(14)
C34 0.0264(16) 0.0345(16) 0.0447(18) 0.0009(12) 0.0056(13) 0.0022(12)
C35 0.053(2) 0.077(3) 0.0331(19) 0.0120(16) 0.0137(16) 0.0357(19)
C36 0.077(3) 0.0416(19) 0.0274(17) 0.0035(13) 0.0079(17) -0.0190(17)
C37 0.0292(15) 0.0383(15) 0.0269(15) 0.0016(11) 0.0127(12) -0.0015(11)
C38 0.101(4) 0.040(2) 0.0299(19) 0.0028(14) 0.0111(19) 0.022(2)
B39 0.0216(16) 0.0309(16) 0.0277(17) 0.0014(12) 0.0037(13) -0.0019(12)

loop_
_atom_type_symbol
_atom_type_description
_atom_type_scat_dispersion_real
_atom_type_scat_dispersion_imag
_atom_type_scat_source
C C 0.0033 0.0016
;
International Tables for Crystallography
(Vol. C, Tables 4.2.6.8 and 6.1.1.4)
;
H H 0.0000 0.0000
;
International Tables for Crystallography
(Vol. C, Table 6.1.1.4)
;
B B 0.0013 0.0007
;
International Tables for Crystallography
(Vol. C, Tables 4.2.6.8 and 6.1.1.4)
;
N N 0.0061 0.0033
;
International Tables for Crystallography
(Vol. C, Tables 4.2.6.8 and 6.1.1.4)
;
O O 0.0106 0.0060
;
International Tables for Crystallography
(Vol. C, Tables 4.2.6.8 and 6.1.1.4)
;

loop_
_geom_angle_atom_site_label_1
_geom_angle_atom_site_label_2
_geom_angle_atom_site_label_3
_geom_angle
B39 O1 C37 106.9(2)
C22 O2 C15 110.1(2)
B39 O3 C16 107.0(2)
C34 N5 C12 111.7(2)
C34 N5 C9 124.0(2)
C12 N5 C9 124.2(2)
C7 C2 C10 125.2(2)
C7 C2 C4 120.0(2)
C10 C2 C4 114.8(2)
C13 C3 C7 112.9(2)
C13 C3 C15 99.4(2)
C7 C3 C15 114.9(2)
C13 C3 C24 113.3(2)
C7 C3 C24 109.8(2)
C15 C3 C24 106.1(2)
C2 C4 C14 112.1(2)
C2 C4 C20 108.8(2)
C14 C4 C20 116.3(2)
C2 C4 H4 106.4
C14 C4 H4 106.4
C20 C4 H4 106.4
C29 C6 C18 118.1(3)
C29 C6 C28 120.8(3)
C18 C6 C28 121.1(3)
C2 C7 C3 118.0(2)
C2 C7 B39 122.3(2)
C3 C7 B39 119.7(2)
C28 C8 C15 110.4(2)
C28 C8 H8A 109.6
C15 C8 H8A 109.6
C28 C8 H8B 109.6
C15 C8 H8B 109.6
H8A C8 H8B 108.1
C11 C9 C21 120.8(3)
C11 C9 N5 119.6(2)
C21 C9 N5 119.6(3)
C2 C10 C19 110.9(2)
C2 C10 H10A 109.5
C19 C10 H10A 109.5
C2 C10 H10B 109.5
C19 C10 H10B 109.5
H10A C10 H10B 108.0
C9 C11 C32 119.3(3)
C9 C11 H11 120.3
C32 C11 H11 120.3
O4 C12 N5 123.4(3)
O4 C12 C20 127.4(3)
N5 C12 C20 109.2(2)
C22 C13 C3 103.6(2)
C22 C13 H13A 111.0
C3 C13 H13A 111.0
C22 C13 H13B 111.0
C3 C13 H13B 111.0
H13A C13 H13B 109.0
C4 C14 C30 109.4(2)
C4 C14 H14A 109.8
C30 C14 H14A 109.8
C4 C14 H14B 109.8
C30 C14 H14B 109.8
H14A C14 H14B 108.2
O2 C15 C8 110.7(2)
O2 C15 C3 104.5(2)
C8 C15 C3 116.3(2)
O2 C15 H15 108.4
C8 C15 H15 108.4
C3 C15 H15 108.4
O3 C16 C33 108.5(2)
O3 C16 C31 106.6(2)
C33 C16 C31 109.6(2)
O3 C16 C37 102.5(2)
C33 C16 C37 114.6(2)
C31 C16 C37 114.3(2)
C37 C17 H17A 109.5
C37 C17 H17B 109.5
H17A C17 H17B 109.5
C37 C17 H17C 109.5
H17A C17 H17C 109.5
H17B C17 H17C 109.5
C36 C18 C6 121.0(3)
C36 C18 H18 119.5
C6 C18 H18 119.5
C10 C19 C30 113.5(2)
C10 C19 H19A 108.9
C30 C19 H19A 108.9
C10 C19 H19B 108.9
C30 C19 H19B 108.9
H19A C19 H19B 107.7
C12 C20 C4 112.5(2)
C12 C20 C24 104.3(2)
C4 C20 C24 114.2(2)
C12 C20 H20 108.5
C4 C20 H20 108.5
C24 C20 H20 108.5
C26 C21 C9 118.9(3)
C26 C21 H21 120.6
C9 C21 H21 120.6
O2 C22 C13 105.6(2)
O2 C22 H22A 110.6
C13 C22 H22A 110.6
O2 C22 H22B 110.6
C13 C22 H22B 110.6
H22A C22 H22B 108.8
C26 C23 C32 119.7(3)
C26 C23 H23 120.1
C32 C23 H23 120.1
C34 C24 C20 104.4(2)
C34 C24 C3 112.8(2)
C20 C24 C3 114.1(2)
C34 C24 H24 108.5
C20 C24 H24 108.5
C3 C24 H24 108.5
C37 C25 H25A 109.5
C37 C25 H25B 109.5
H25A C25 H25B 109.5
C37 C25 H25C 109.5
H25A C25 H25C 109.5
H25B C25 H25C 109.5
C23 C26 C21 121.0(3)
C23 C26 H26 119.5
C21 C26 H26 119.5
C6 C28 C8 115.4(2)
C6 C28 H28A 108.4
C8 C28 H28A 108.4
C6 C28 H28B 108.4
C8 C28 H28B 108.4
H28A C28 H28B 107.5
C6 C29 C35 121.3(3)
C6 C29 H29 119.4
C35 C29 H29 119.4
C14 C30 C19 112.1(2)
C14 C30 H30A 109.2
C19 C30 H30A 109.2
C14 C30 H30B 109.2
C19 C30 H30B 109.2
H30A C30 H30B 107.9
C16 C31 H31A 109.5
C16 C31 H31B 109.5
H31A C31 H31B 109.5
C16 C31 H31C 109.5
H31A C31 H31C 109.5
H31B C31 H31C 109.5
C23 C32 C11 120.2(3)
C23 C32 H32 119.9
C11 C32 H32 119.9
C16 C33 H33A 109.5
C16 C33 H33B 109.5
H33A C33 H33B 109.5
C16 C33 H33C 109.5
H33A C33 H33C 109.5
H33B C33 H33C 109.5
O27 C34 N5 124.1(3)
O27 C34 C24 126.1(3)
N5 C34 C24 109.8(2)
C38 C35 C29 119.5(3)
C38 C35 H35 120.2
C29 C35 H35 120.2
C38 C36 C18 120.6(3)
C38 C36 H36 119.7
C18 C36 H36 119.7
O1 C37 C25 109.1(2)
O1 C37 C17 106.4(2)
C25 C37 C17 110.3(2)
O1 C37 C16 101.84(19)
C25 C37 C16 114.7(2)
C17 C37 C16 113.8(2)
C36 C38 C35 119.5(3)
C36 C38 H38 120.2
C35 C38 H38 120.2
O3 B39 O1 113.0(2)
O3 B39 C7 124.3(2)
O1 B39 C7 122.7(2)

loop_
_geom_bond_atom_site_label_1
_geom_bond_atom_site_label_2
_geom_bond_distance
O1 B39 1.377(3)
O1 C37 1.472(3)
O2 C22 1.444(3)
O2 C15 1.444(3)
O3 B39 1.367(4)
O3 C16 1.471(3)
O4 C12 1.215(3)
O27 C34 1.213(3)
N5 C34 1.381(4)
N5 C12 1.397(3)
N5 C9 1.439(3)
C2 C7 1.343(4)
C2 C10 1.507(4)
C2 C4 1.520(4)
C3 C13 1.533(4)
C3 C7 1.533(4)
C3 C15 1.551(4)
C3 C24 1.574(4)
C4 C14 1.527(4)
C4 C20 1.544(4)
C4 H4 1.0000
C6 C29 1.376(4)
C6 C18 1.386(4)
C6 C28 1.511(4)
C7 B39 1.562(4)
C8 C28 1.522(4)
C8 C15 1.523(4)
C8 H8A 0.9900
C8 H8B 0.9900
C9 C11 1.384(4)
C9 C21 1.388(4)
C10 C19 1.531(4)
C10 H10A 0.9900
C10 H10B 0.9900
C11 C32 1.387(4)
C11 H11 0.9500
C12 C20 1.517(4)
C13 C22 1.516(4)
C13 H13A 0.9900
C13 H13B 0.9900
C14 C30 1.532(4)
C14 H14A 0.9900
C14 H14B 0.9900
C15 H15 1.0000
C16 C33 1.520(4)
C16 C31 1.520(4)
C16 C37 1.552(4)
C17 C37 1.518(4)
C17 H17A 0.9800
C17 H17B 0.9800
C17 H17C 0.9800
C18 C36 1.374(5)
C18 H18 0.9500
C19 C30 1.539(4)
C19 H19A 0.9900
C19 H19B 0.9900
C20 C24 1.545(4)
C20 H20 1.0000
C21 C26 1.384(4)
C21 H21 0.9500
C22 H22A 0.9900
C22 H22B 0.9900
C23 C26 1.375(4)
C23 C32 1.386(4)
C23 H23 0.9500
C24 C34 1.507(4)
C24 H24 1.0000
C25 C37 1.516(4)
C25 H25A 0.9800
C25 H25B 0.9800
C25 H25C 0.9800
C26 H26 0.9500
C28 H28A 0.9900
C28 H28B 0.9900
C29 C35 1.392(5)
C29 H29 0.9500
C30 H30A 0.9900
C30 H30B 0.9900
C31 H31A 0.9800
C31 H31B 0.9800
C31 H31C 0.9800
C32 H32 0.9500
C33 H33A 0.9800
C33 H33B 0.9800
C33 H33C 0.9800
C35 C38 1.378(5)
C35 H35 0.9500
C36 C38 1.373(5)
C36 H36 0.9500
C38 H38 0.9500

loop_
_geom_torsion_atom_site_label_1
_geom_torsion_atom_site_label_2
_geom_torsion_atom_site_label_3
_geom_torsion_atom_site_label_4
_geom_torsion
C7 C2 C4 C14 176.2(2)
C10 C2 C4 C14 -2.2(3)
C7 C2 C4 C20 46.2(3)
C10 C2 C4 C20 -132.1(2)
C10 C2 C7 C3 -179.7(2)
C4 C2 C7 C3 2.2(4)
C10 C2 C7 B39 1.8(4)
C4 C2 C7 B39 -176.3(2)
C13 C3 C7 C2 -173.7(2)
C15 C3 C7 C2 73.1(3)
C24 C3 C7 C2 -46.3(3)
C13 C3 C7 B39 4.8(3)
C15 C3 C7 B39 -108.4(3)
C24 C3 C7 B39 132.2(2)
C34 N5 C9 C11 136.0(3)
C12 N5 C9 C11 -47.8(4)
C34 N5 C9 C21 -44.0(4)
C12 N5 C9 C21 132.2(3)
C7 C2 C10 C19 132.1(3)
C4 C2 C10 C19 -49.7(3)
C21 C9 C11 C32 1.0(4)
N5 C9 C11 C32 -179.0(3)
C34 N5 C12 O4 174.8(3)
C9 N5 C12 O4 -1.9(4)
C34 N5 C12 C20 -2.9(3)
C9 N5 C12 C20 -179.6(2)
C7 C3 C13 C22 -161.4(2)
C15 C3 C13 C22 -39.1(3)
C24 C3 C13 C22 73.0(3)
C2 C4 C14 C30 55.0(3)
C20 C4 C14 C30 -179.0(2)
C22 O2 C15 C8 104.0(3)
C22 O2 C15 C3 -21.9(3)
C28 C8 C15 O2 54.6(3)
C28 C8 C15 C3 173.6(2)
C13 C3 C15 O2 37.4(3)
C7 C3 C15 O2 158.2(2)
C24 C3 C15 O2 -80.3(2)
C13 C3 C15 C8 -84.9(3)
C7 C3 C15 C8 35.9(3)
C24 C3 C15 C8 157.4(2)
B39 O3 C16 C33 145.6(2)
B39 O3 C16 C31 -96.4(3)
B39 O3 C16 C37 24.0(3)
C29 C6 C18 C36 1.7(4)
C28 C6 C18 C36 -176.9(3)
C2 C10 C19 C30 48.4(3)
O4 C12 C20 C4 55.6(4)
N5 C12 C20 C4 -126.8(2)
O4 C12 C20 C24 179.9(3)
N5 C12 C20 C24 -2.5(3)
C2 C4 C20 C12 70.7(3)
C14 C4 C20 C12 -57.0(3)
C2 C4 C20 C24 -47.9(3)
C14 C4 C20 C24 -175.6(2)
C11 C9 C21 C26 -2.1(4)
N5 C9 C21 C26 177.9(3)
C15 O2 C22 C13 -3.5(3)
C3 C13 C22 O2 27.7(3)
C12 C20 C24 C34 6.5(3)
C4 C20 C24 C34 129.7(2)
C12 C20 C24 C3 -117.1(2)
C4 C20 C24 C3 6.1(3)
C13 C3 C24 C34 48.2(3)
C7 C3 C24 C34 -79.1(3)
C15 C3 C24 C34 156.2(2)
C13 C3 C24 C20 167.1(2)
C7 C3 C24 C20 39.8(3)
C15 C3 C24 C20 -84.9(3)
C32 C23 C26 C21 0.3(5)
C9 C21 C26 C23 1.5(4)
C29 C6 C28 C8 108.2(3)
C18 C6 C28 C8 -73.2(4)
C15 C8 C28 C6 172.0(3)
C18 C6 C29 C35 -1.3(4)
C28 C6 C29 C35 177.3(3)
C4 C14 C30 C19 -55.6(3)
C10 C19 C30 C14 3.9(4)
C26 C23 C32 C11 -1.5(5)
C9 C11 C32 C23 0.8(5)
C12 N5 C34 O27 -171.2(3)
C9 N5 C34 O27 5.5(5)
C12 N5 C34 C24 7.4(3)
C9 N5 C34 C24 -175.9(2)
C20 C24 C34 O27 170.1(3)
C3 C24 C34 O27 -65.6(4)
C20 C24 C34 N5 -8.6(3)
C3 C24 C34 N5 115.8(3)
C6 C29 C35 C38 0.6(5)
C6 C18 C36 C38 -1.3(5)
B39 O1 C37 C25 146.1(2)
B39 O1 C37 C17 -94.9(3)
B39 O1 C37 C16 24.5(3)
O3 C16 C37 O1 -29.1(2)
C33 C16 C37 O1 -146.3(2)
C31 C16 C37 O1 85.9(3)
O3 C16 C37 C25 -146.7(2)
C33 C16 C37 C25 96.0(3)
C31 C16 C37 C25 -31.8(3)
O3 C16 C37 C17 85.0(3)
C33 C16 C37 C17 -32.3(3)
C31 C16 C37 C17 -160.0(2)
C18 C36 C38 C35 0.5(5)
C29 C35 C38 C36 -0.1(5)
C16 O3 B39 O1 -9.5(3)
C16 O3 B39 C7 170.7(2)
C37 O1 B39 O3 -10.6(3)
C37 O1 B39 C7 169.3(2)
C2 C7 B39 O3 -76.2(4)
C3 C7 B39 O3 105.3(3)
C2 C7 B39 O1 103.9(3)
C3 C7 B39 O1 -74.5(3)
